data_1553913
loop_
_publ_author_name
'Chen, Changjun'
'Pan, Yixiao'
'Zhao, Haoqiang'
'Xu, Xin'
'Xu, Jianbin'
'Zhang, Zongyao'
'Xi, Siqi'
'Xu, Lijin'
'Li, Huanrong'

_publ_section_title
;
 A versatile rhodium(iii) catalyst for direct acyloxylation of aryl and
 alkenyl C--H bonds with carboxylic acids
;
_journal_issue 3
_journal_name_full 'Organic Chemistry Frontiers'
_journal_page_first 415
_journal_paper_doi 10.1039/C7QO00844A
_journal_volume 5
_journal_year 2018
_chemical_formula_moiety 'C24 H28 N O2 Rh'
_chemical_formula_sum 'C24 H28 N O2 Rh'
_chemical_formula_weight 465.38
_space_group_IT_number 2
_space_group_name_Hall '-P 1'
_space_group_name_H-M_alt 'P -1'
_symmetry_cell_setting triclinic
_symmetry_space_group_name_Hall '-P 1'
_symmetry_space_group_name_H-M 'P -1'
_atom_sites_solution_hydrogens geom
_atom_sites_solution_primary direct
_atom_sites_solution_secondary difmap
_audit_creation_method SHELXL-97
_audit_update_record
;
2017-07-21 deposited with the CCDC.
2017-10-13 downloaded from the CCDC.
;
_cell_angle_alpha 93.19(3)
_cell_angle_beta 106.92(3)
_cell_angle_gamma 90.49(3)
_cell_formula_units_Z 2
_cell_length_a 8.5810(17)
_cell_length_b 10.888(2)
_cell_length_c 11.352(2)
_cell_measurement_reflns_used 13785
_cell_measurement_temperature 194(2)
_cell_measurement_theta_max 29.9
_cell_measurement_theta_min 0.41
_cell_volume 1012.8(4)
_computing_structure_refinement 'SHELXL-97 (Sheldrick, 1997)'
_computing_structure_solution 'SHELXS-97 (Sheldrick, 1990)'
_diffrn_ambient_temperature 194(2)
_diffrn_measured_fraction_theta_full 0.917
_diffrn_measured_fraction_theta_max 0.917
_diffrn_measurement_device_type marccd
_diffrn_radiation_wavelength 0.72010
_diffrn_reflns_av_R_equivalents 0.0000
_diffrn_reflns_av_sigmaI/netI 0.0405
_diffrn_reflns_limit_h_max 0
_diffrn_reflns_limit_h_min -9
_diffrn_reflns_limit_k_max 12
_diffrn_reflns_limit_k_min -12
_diffrn_reflns_limit_l_max 13
_diffrn_reflns_limit_l_min -12
_diffrn_reflns_number 3146
_diffrn_reflns_theta_full 25.00
_diffrn_reflns_theta_max 25.00
_diffrn_reflns_theta_min 1.90
_exptl_absorpt_coefficient_mu 0.863
_exptl_absorpt_correction_T_max 0.9187
_exptl_absorpt_correction_T_min 0.8815
_exptl_crystal_colour red
_exptl_crystal_density_diffrn 1.526
_exptl_crystal_density_method 'not measured'
_exptl_crystal_description prism
_exptl_crystal_F_000 480
_exptl_crystal_size_max 0.15
_exptl_crystal_size_mid 0.12
_exptl_crystal_size_min 0.10
_refine_diff_density_max 1.193
_refine_diff_density_min -1.693
_refine_diff_density_rms 0.395
_refine_ls_extinction_method none
_refine_ls_goodness_of_fit_ref 1.105
_refine_ls_hydrogen_treatment mixed
_refine_ls_matrix_type full
_refine_ls_number_parameters 260
_refine_ls_number_reflns 3146
_refine_ls_number_restraints 0
_refine_ls_restrained_S_all 1.105
_refine_ls_R_factor_all 0.0697
_refine_ls_R_factor_gt 0.0601
_refine_ls_shift/su_max 0.000
_refine_ls_shift/su_mean 0.000
_refine_ls_structure_factor_coef Fsqd
_refine_ls_weighting_details 'calc w=1/[\s^2^(Fo^2^)+(0.1548P)^2^+0.0000P] where P=(Fo^2^+2Fc^2^)/3'
_refine_ls_weighting_scheme calc
_refine_ls_wR_factor_gt 0.1666
_refine_ls_wR_factor_ref 0.1888
_reflns_number_gt 2833
_reflns_number_total 3146
_reflns_threshold_expression >2sigma(I)
_cod_data_source_file c7qo00844a2.cif
_cod_data_source_block 1_CCDC1
_cod_depositor_comments
;
The following automatic conversions were performed:

data item '_symmetry_cell_setting' value 'Triclinic' was changed to
'triclinic' in accordance with the
/home/saulius/struct/COD-crude-data/automatic-downloads/DataCite-retrospective/RSC/depositions/lib/dictionaries/cif_core.dic
dictionary named 'cif_core.dic' version 2.4.2 last updated on
2011-04-26.

Automatic conversion script
Id: cif_fix_values 6909 2019-04-08 15:41:33Z antanas 
;
_cod_original_cell_volume 1012.8(3)
_cod_original_sg_symbol_H-M P-1
_cod_database_code 1553913

loop_
_symmetry_equiv_pos_as_xyz
'x, y, z'
'-x, -y, -z'

loop_
_atom_site_label
_atom_site_type_symbol
_atom_site_fract_x
_atom_site_fract_y
_atom_site_fract_z
_atom_site_U_iso_or_equiv
_atom_site_adp_type
_atom_site_occupancy
_atom_site_symmetry_multiplicity
_atom_site_calc_flag
_atom_site_refinement_flags
C1 C -0.0352(9) 0.1688(6) 0.2673(6) 0.0135(14) Uani 1 1 d .
H1 H 0.0272 0.1871 0.3506 0.016 Uiso 1 1 calc R
C2 C -0.1906(9) 0.1201(6) 0.2439(6) 0.0151(14) Uani 1 1 d .
H2 H -0.2363 0.1082 0.3093 0.018 Uiso 1 1 calc R
C3 C -0.2805(9) 0.0882(6) 0.1200(6) 0.0185(15) Uani 1 1 d .
H3 H -0.3880 0.0542 0.1006 0.022 Uiso 1 1 calc R
C4 C -0.2094(8) 0.1075(6) 0.0284(6) 0.0166(15) Uani 1 1 d .
H4 H -0.2675 0.0851 -0.0550 0.020 Uiso 1 1 calc R
C5 C -0.0514(8) 0.1601(5) 0.0569(6) 0.0114(14) Uani 1 1 d .
C6 C 0.0399(8) 0.1839(5) -0.0306(6) 0.0132(14) Uani 1 1 d .
C7 C 0.1947(8) 0.2419(6) 0.0201(6) 0.0111(14) Uani 1 1 d .
C8 C 0.2886(9) 0.2645(6) -0.0611(6) 0.0156(15) Uani 1 1 d .
H8 H 0.3942 0.3018 -0.0298 0.019 Uiso 1 1 calc R
C9 C 0.2254(8) 0.2316(5) -0.1877(6) 0.0138(15) Uani 1 1 d .
H9 H 0.2898 0.2474 -0.2408 0.017 Uiso 1 1 calc R
C10 C 0.0719(9) 0.1768(5) -0.2375(5) 0.0134(14) Uani 1 1 d .
C11 C -0.0190(8) 0.1522(6) -0.1574(6) 0.0154(15) Uani 1 1 d .
H11 H -0.1233 0.1130 -0.1895 0.018 Uiso 1 1 calc R
C12 C 0.0053(9) 0.1434(6) -0.3750(6) 0.0176(15) Uani 1 1 d .
H12A H -0.0282 0.2182 -0.4189 0.026 Uiso 1 1 calc R
H12B H -0.0888 0.0868 -0.3902 0.026 Uiso 1 1 calc R
H12C H 0.0900 0.1036 -0.4046 0.026 Uiso 1 1 calc R
C13 C 0.4505(8) 0.4240(6) 0.2458(5) 0.0113(14) Uani 1 1 d .
C14 C 0.2954(8) 0.4783(5) 0.2013(6) 0.0112(13) Uani 1 1 d .
C15 C 0.2049(8) 0.4546(6) 0.2885(6) 0.0128(14) Uani 1 1 d .
C16 C 0.3107(8) 0.3926(6) 0.3896(5) 0.0109(14) Uani 1 1 d .
C17 C 0.4585(8) 0.3735(6) 0.3626(6) 0.0121(14) Uani 1 1 d .
C18 C 0.5894(8) 0.4330(6) 0.1906(6) 0.0145(14) Uani 1 1 d .
H18A H 0.6663 0.4985 0.2358 0.022 Uiso 1 1 calc R
H18B H 0.5471 0.4520 0.1038 0.022 Uiso 1 1 calc R
H18C H 0.6453 0.3545 0.1961 0.022 Uiso 1 1 calc R
C19 C 0.2399(9) 0.5552(6) 0.0917(6) 0.0192(16) Uani 1 1 d .
H19A H 0.1211 0.5611 0.0682 0.029 Uiso 1 1 calc R
H19B H 0.2724 0.5168 0.0226 0.029 Uiso 1 1 calc R
H19C H 0.2901 0.6377 0.1127 0.029 Uiso 1 1 calc R
C20 C 0.0363(9) 0.4965(6) 0.2795(7) 0.0199(16) Uani 1 1 d .
H20A H 0.0425 0.5750 0.3275 0.030 Uiso 1 1 calc R
H20B H -0.0210 0.4347 0.3123 0.030 Uiso 1 1 calc R
H20C H -0.0230 0.5071 0.1930 0.030 Uiso 1 1 calc R
C21 C 0.2758(10) 0.3567(7) 0.5059(6) 0.0213(17) Uani 1 1 d .
H21A H 0.2949 0.2687 0.5159 0.032 Uiso 1 1 calc R
H21B H 0.1620 0.3735 0.5005 0.032 Uiso 1 1 calc R
H21C H 0.3478 0.4044 0.5770 0.032 Uiso 1 1 calc R
C22 C 0.6028(8) 0.3096(6) 0.4442(6) 0.0153(15) Uani 1 1 d .
H22A H 0.6619 0.3667 0.5128 0.023 Uiso 1 1 calc R
H22B H 0.6757 0.2833 0.3959 0.023 Uiso 1 1 calc R
H22C H 0.5642 0.2376 0.4768 0.023 Uiso 1 1 calc R
C23 C 0.3778(9) 0.0470(7) 0.3093(6) 0.0202(16) Uani 1 1 d .
C24 C 0.4738(11) -0.0720(7) 0.3183(8) 0.032(2) Uani 1 1 d .
H24A H 0.5178 -0.0822 0.2479 0.048 Uiso 1 1 calc R
H24B H 0.4013 -0.1423 0.3176 0.048 Uiso 1 1 calc R
H24C H 0.5635 -0.0676 0.3952 0.048 Uiso 1 1 calc R
N1 N 0.0327(7) 0.1919(5) 0.1765(5) 0.0109(11) Uani 1 1 d .
O1 O 0.3755(5) 0.1056(4) 0.2196(4) 0.0136(10) Uani 1 1 d .
O2 O 0.3072(7) 0.0748(5) 0.3896(5) 0.0290(13) Uani 1 1 d .
Rh1 Rh 0.26049(5) 0.28108(4) 0.20650(4) 0.0084(3) Uani 1 1 d .

loop_
_atom_site_aniso_label
_atom_site_aniso_U_11
_atom_site_aniso_U_22
_atom_site_aniso_U_33
_atom_site_aniso_U_23
_atom_site_aniso_U_13
_atom_site_aniso_U_12
C1 0.018(4) 0.016(3) 0.007(3) -0.004(2) 0.005(3) 0.002(3)
C2 0.015(4) 0.014(3) 0.020(3) -0.007(3) 0.012(3) -0.002(3)
C3 0.012(4) 0.015(3) 0.027(4) -0.003(3) 0.005(3) -0.005(3)
C4 0.009(4) 0.017(3) 0.022(3) -0.009(3) 0.002(3) -0.007(3)
C5 0.013(4) 0.005(3) 0.016(3) 0.000(2) 0.005(3) -0.002(2)
C6 0.017(4) 0.008(3) 0.016(3) -0.005(2) 0.008(3) 0.002(3)
C7 0.014(4) 0.010(3) 0.011(3) 0.003(2) 0.008(3) -0.002(3)
C8 0.015(4) 0.018(3) 0.016(3) 0.000(3) 0.007(3) -0.007(3)
C9 0.025(5) 0.007(3) 0.015(3) -0.001(2) 0.015(3) 0.000(3)
C10 0.024(4) 0.008(3) 0.010(3) 0.002(2) 0.006(3) 0.003(3)
C11 0.010(4) 0.013(3) 0.022(3) -0.004(3) 0.003(3) -0.002(3)
C12 0.021(4) 0.014(3) 0.018(3) -0.002(3) 0.006(3) -0.004(3)
C13 0.011(4) 0.012(3) 0.010(3) -0.002(2) 0.001(3) -0.003(3)
C14 0.011(4) 0.007(3) 0.016(3) -0.004(2) 0.005(3) -0.006(2)
C15 0.011(4) 0.012(3) 0.018(3) -0.006(2) 0.009(3) -0.005(3)
C16 0.011(4) 0.012(3) 0.011(3) -0.005(2) 0.007(3) -0.002(3)
C17 0.006(4) 0.017(3) 0.011(3) -0.002(2) -0.001(3) -0.004(2)
C18 0.009(4) 0.020(3) 0.017(3) 0.001(3) 0.007(3) -0.008(3)
C19 0.022(5) 0.018(3) 0.017(3) 0.000(3) 0.006(3) -0.003(3)
C20 0.018(5) 0.017(4) 0.026(4) -0.001(3) 0.010(3) 0.000(3)
C21 0.029(5) 0.027(4) 0.011(3) -0.004(3) 0.011(3) -0.011(3)
C22 0.012(4) 0.016(3) 0.018(3) 0.004(3) 0.002(3) 0.002(3)
C23 0.007(4) 0.024(4) 0.026(4) -0.008(3) 0.002(3) -0.008(3)
C24 0.039(6) 0.020(4) 0.034(4) 0.009(3) 0.004(4) 0.005(4)
N1 0.013(3) 0.008(3) 0.013(3) 0.002(2) 0.005(2) 0.002(2)
O1 0.004(3) 0.014(2) 0.020(2) -0.0110(19) 0.0037(18) -0.0031(17)
O2 0.031(4) 0.028(3) 0.029(3) 0.006(2) 0.009(2) 0.001(2)
Rh1 0.0069(4) 0.0096(3) 0.0095(3) -0.0008(2) 0.0040(2) -0.0016(2)

loop_
_atom_type_symbol
_atom_type_description
_atom_type_scat_dispersion_real
_atom_type_scat_dispersion_imag
_atom_type_scat_source
C C 0.0033 0.0016 'International Tables Vol C Tables 4.2.6.8 and 6.1.1.4'
H H 0.0000 0.0000 'International Tables Vol C Tables 4.2.6.8 and 6.1.1.4'
O O 0.0106 0.0060 'International Tables Vol C Tables 4.2.6.8 and 6.1.1.4'
N N 0.0061 0.0033 'International Tables Vol C Tables 4.2.6.8 and 6.1.1.4'
Rh Rh -1.1178 0.9187 'International Tables Vol C Tables 4.2.6.8 and 6.1.1.4'

loop_
_geom_angle_atom_site_label_1
_geom_angle_atom_site_label_2
_geom_angle_atom_site_label_3
_geom_angle
N1 C1 C2 122.8(6)
N1 C1 H1 118.6
C2 C1 H1 118.6
C1 C2 C3 118.4(6)
C1 C2 H2 120.8
C3 C2 H2 120.8
C4 C3 C2 118.7(6)
C4 C3 H3 120.7
C2 C3 H3 120.7
C3 C4 C5 120.7(6)
C3 C4 H4 119.7
C5 C4 H4 119.7
N1 C5 C4 119.8(6)
N1 C5 C6 113.6(6)
C4 C5 C6 126.5(6)
C11 C6 C7 120.6(6)
C11 C6 C5 123.4(6)
C7 C6 C5 115.9(5)
C6 C7 C8 117.8(6)
C6 C7 Rh1 115.2(4)
C8 C7 Rh1 127.0(5)
C9 C8 C7 120.0(6)
C9 C8 H8 120.0
C7 C8 H8 120.0
C10 C9 C8 122.0(6)
C10 C9 H9 119.0
C8 C9 H9 119.0
C9 C10 C11 118.0(6)
C9 C10 C12 121.1(6)
C11 C10 C12 120.9(6)
C10 C11 C6 121.6(6)
C10 C11 H11 119.2
C6 C11 H11 119.2
C10 C12 H12A 109.5
C10 C12 H12B 109.5
H12A C12 H12B 109.5
C10 C12 H12C 109.5
H12A C12 H12C 109.5
H12B C12 H12C 109.5
C14 C13 C17 107.7(6)
C14 C13 C18 126.0(6)
C17 C13 C18 125.8(6)
C14 C13 Rh1 70.7(3)
C17 C13 Rh1 73.7(4)
C18 C13 Rh1 127.5(4)
C13 C14 C15 107.1(5)
C13 C14 C19 126.8(6)
C15 C14 C19 125.9(6)
C13 C14 Rh1 71.0(3)
C15 C14 Rh1 70.6(3)
C19 C14 Rh1 127.5(4)
C16 C15 C14 108.1(6)
C16 C15 C20 126.0(6)
C14 C15 C20 125.7(6)
C16 C15 Rh1 74.7(3)
C14 C15 Rh1 70.2(3)
C20 C15 Rh1 124.5(5)
C17 C16 C15 107.4(5)
C17 C16 C21 124.8(6)
C15 C16 C21 127.8(6)
C17 C16 Rh1 71.0(3)
C15 C16 Rh1 67.5(3)
C21 C16 Rh1 128.2(4)
C16 C17 C13 109.5(6)
C16 C17 C22 124.6(6)
C13 C17 C22 125.9(6)
C16 C17 Rh1 72.9(4)
C13 C17 Rh1 68.2(3)
C22 C17 Rh1 125.3(4)
C13 C18 H18A 109.5
C13 C18 H18B 109.5
H18A C18 H18B 109.5
C13 C18 H18C 109.5
H18A C18 H18C 109.5
H18B C18 H18C 109.5
C14 C19 H19A 109.5
C14 C19 H19B 109.5
H19A C19 H19B 109.5
C14 C19 H19C 109.5
H19A C19 H19C 109.5
H19B C19 H19C 109.5
C15 C20 H20A 109.5
C15 C20 H20B 109.5
H20A C20 H20B 109.5
C15 C20 H20C 109.5
H20A C20 H20C 109.5
H20B C20 H20C 109.5
C16 C21 H21A 109.5
C16 C21 H21B 109.5
H21A C21 H21B 109.5
C16 C21 H21C 109.5
H21A C21 H21C 109.5
H21B C21 H21C 109.5
C17 C22 H22A 109.5
C17 C22 H22B 109.5
H22A C22 H22B 109.5
C17 C22 H22C 109.5
H22A C22 H22C 109.5
H22B C22 H22C 109.5
O1 C23 O2 126.1(7)
O1 C23 C24 114.7(7)
O2 C23 C24 119.2(7)
C23 C24 H24A 109.5
C23 C24 H24B 109.5
H24A C24 H24B 109.5
C23 C24 H24C 109.5
H24A C24 H24C 109.5
H24B C24 H24C 109.5
C1 N1 C5 119.4(6)
C1 N1 Rh1 124.2(4)
C5 N1 Rh1 116.3(4)
C23 O1 Rh1 117.5(4)
C7 Rh1 N1 78.7(2)
C7 Rh1 O1 85.5(2)
N1 Rh1 O1 89.92(18)
C7 Rh1 C14 96.7(2)
N1 Rh1 C14 124.4(2)
O1 Rh1 C14 145.5(2)
C7 Rh1 C13 106.2(2)
N1 Rh1 C13 161.6(2)
O1 Rh1 C13 108.0(2)
C14 Rh1 C13 38.3(2)
C7 Rh1 C15 122.5(2)
N1 Rh1 C15 97.8(2)
O1 Rh1 C15 151.9(2)
C14 Rh1 C15 39.1(2)
C13 Rh1 C15 64.4(2)
C7 Rh1 C17 142.1(3)
N1 Rh1 C17 139.2(2)
O1 Rh1 C17 94.3(2)
C14 Rh1 C17 63.3(2)
C13 Rh1 C17 38.1(2)
C15 Rh1 C17 62.5(2)
C7 Rh1 C16 159.5(2)
N1 Rh1 C16 106.3(2)
O1 Rh1 C16 114.1(2)
C14 Rh1 C16 63.8(2)
C13 Rh1 C16 63.0(2)
C15 Rh1 C16 37.8(2)
C17 Rh1 C16 36.2(2)

loop_
_geom_bond_atom_site_label_1
_geom_bond_atom_site_label_2
_geom_bond_distance
C1 N1 1.356(8)
C1 C2 1.377(10)
C1 H1 0.9500
C2 C3 1.415(9)
C2 H2 0.9500
C3 C4 1.375(10)
C3 H3 0.9500
C4 C5 1.408(10)
C4 H4 0.9500
C5 N1 1.363(8)
C5 C6 1.465(9)
C6 C11 1.402(9)
C6 C7 1.412(9)
C7 C8 1.418(9)
C7 Rh1 2.044(6)
C8 C9 1.404(9)
C8 H8 0.9500
C9 C10 1.388(9)
C9 H9 0.9500
C10 C11 1.394(10)
C10 C12 1.519(8)
C11 H11 0.9500
C12 H12A 0.9800
C12 H12B 0.9800
C12 H12C 0.9800
C13 C14 1.426(9)
C13 C17 1.447(9)
C13 C18 1.505(9)
C13 Rh1 2.176(6)
C14 C15 1.457(9)
C14 C19 1.501(9)
C14 Rh1 2.172(6)
C15 C16 1.445(9)
C15 C20 1.498(10)
C15 Rh1 2.178(6)
C16 C17 1.403(10)
C16 C21 1.507(8)
C16 Rh1 2.274(6)
C17 C22 1.515(9)
C17 Rh1 2.249(6)
C18 H18A 0.9800
C18 H18B 0.9800
C18 H18C 0.9800
C19 H19A 0.9800
C19 H19B 0.9800
C19 H19C 0.9800
C20 H20A 0.9800
C20 H20B 0.9800
C20 H20C 0.9800
C21 H21A 0.9800
C21 H21B 0.9800
C21 H21C 0.9800
C22 H22A 0.9800
C22 H22B 0.9800
C22 H22C 0.9800
C23 O1 1.227(9)
C23 O2 1.259(9)
C23 C24 1.533(11)
C24 H24A 0.9800
C24 H24B 0.9800
C24 H24C 0.9800
N1 Rh1 2.103(6)
O1 Rh1 2.150(4)

loop_
_geom_torsion_atom_site_label_1
_geom_torsion_atom_site_label_2
_geom_torsion_atom_site_label_3
_geom_torsion_atom_site_label_4
_geom_torsion
N1 C1 C2 C3 2.6(10)
C1 C2 C3 C4 -0.2(10)
C2 C3 C4 C5 -1.2(10)
C3 C4 C5 N1 0.3(10)
C3 C4 C5 C6 178.9(6)
N1 C5 C6 C11 176.4(6)
C4 C5 C6 C11 -2.3(10)
N1 C5 C6 C7 -3.6(8)
C4 C5 C6 C7 177.7(6)
C11 C6 C7 C8 -1.2(9)
C5 C6 C7 C8 178.8(6)
C11 C6 C7 Rh1 -179.9(5)
C5 C6 C7 Rh1 0.1(7)
C6 C7 C8 C9 1.3(9)
Rh1 C7 C8 C9 179.9(5)
C7 C8 C9 C10 -0.1(10)
C8 C9 C10 C11 -1.3(9)
C8 C9 C10 C12 179.3(6)
C9 C10 C11 C6 1.4(9)
C12 C10 C11 C6 -179.2(6)
C7 C6 C11 C10 -0.2(9)
C5 C6 C11 C10 179.9(6)
C17 C13 C14 C15 -3.1(7)
C18 C13 C14 C15 -175.3(6)
Rh1 C13 C14 C15 61.8(4)
C17 C13 C14 C19 172.0(6)
C18 C13 C14 C19 -0.2(10)
Rh1 C13 C14 C19 -123.2(6)
C17 C13 C14 Rh1 -64.9(4)
C18 C13 C14 Rh1 122.9(6)
C13 C14 C15 C16 3.6(7)
C19 C14 C15 C16 -171.5(6)
Rh1 C14 C15 C16 65.6(4)
C13 C14 C15 C20 179.1(6)
C19 C14 C15 C20 4.0(10)
Rh1 C14 C15 C20 -118.9(6)
C13 C14 C15 Rh1 -62.0(4)
C19 C14 C15 Rh1 122.9(6)
C14 C15 C16 C17 -2.7(7)
C20 C15 C16 C17 -178.2(6)
Rh1 C15 C16 C17 60.0(4)
C14 C15 C16 C21 175.6(6)
C20 C15 C16 C21 0.2(10)
Rh1 C15 C16 C21 -121.6(6)
C14 C15 C16 Rh1 -62.7(4)
C20 C15 C16 Rh1 121.8(6)
C15 C16 C17 C13 0.8(7)
C21 C16 C17 C13 -177.6(6)
Rh1 C16 C17 C13 58.6(4)
C15 C16 C17 C22 -179.2(6)
C21 C16 C17 C22 2.3(10)
Rh1 C16 C17 C22 -121.4(6)
C15 C16 C17 Rh1 -57.8(4)
C21 C16 C17 Rh1 123.8(6)
C14 C13 C17 C16 1.5(7)
C18 C13 C17 C16 173.7(6)
Rh1 C13 C17 C16 -61.5(4)
C14 C13 C17 C22 -178.5(6)
C18 C13 C17 C22 -6.3(10)
Rh1 C13 C17 C22 118.6(6)
C14 C13 C17 Rh1 62.9(4)
C18 C13 C17 Rh1 -124.8(6)
C2 C1 N1 C5 -3.6(9)
C2 C1 N1 Rh1 174.1(5)
C4 C5 N1 C1 2.0(9)
C6 C5 N1 C1 -176.7(5)
C4 C5 N1 Rh1 -175.8(4)
C6 C5 N1 Rh1 5.4(7)
O2 C23 O1 Rh1 6.4(9)
C24 C23 O1 Rh1 -175.2(5)
C6 C7 Rh1 N1 2.1(4)
C8 C7 Rh1 N1 -176.5(6)
C6 C7 Rh1 O1 92.9(5)
C8 C7 Rh1 O1 -85.6(6)
C6 C7 Rh1 C14 -121.7(5)
C8 C7 Rh1 C14 59.8(6)
C6 C7 Rh1 C13 -159.6(4)
C8 C7 Rh1 C13 21.8(6)
C6 C7 Rh1 C15 -90.0(5)
C8 C7 Rh1 C15 91.4(6)
C6 C7 Rh1 C17 -175.8(4)
C8 C7 Rh1 C17 5.6(8)
C6 C7 Rh1 C16 -104.3(8)
C8 C7 Rh1 C16 77.1(10)
C1 N1 Rh1 C7 178.0(5)
C5 N1 Rh1 C7 -4.3(4)
C1 N1 Rh1 O1 92.6(5)
C5 N1 Rh1 O1 -89.7(4)
C1 N1 Rh1 C14 -91.5(5)
C5 N1 Rh1 C14 86.2(5)
C1 N1 Rh1 C13 -74.4(8)
C5 N1 Rh1 C13 103.3(7)
C1 N1 Rh1 C15 -60.2(5)
C5 N1 Rh1 C15 117.5(4)
C1 N1 Rh1 C17 -3.9(7)
C5 N1 Rh1 C17 173.8(4)
C1 N1 Rh1 C16 -22.5(5)
C5 N1 Rh1 C16 155.2(4)
C23 O1 Rh1 C7 -147.0(5)
C23 O1 Rh1 N1 -68.3(5)
C23 O1 Rh1 C14 117.7(5)
C23 O1 Rh1 C13 107.4(5)
C23 O1 Rh1 C15 38.3(7)
C23 O1 Rh1 C17 71.0(5)
C23 O1 Rh1 C16 39.6(5)
C13 C14 Rh1 C7 -107.7(4)
C15 C14 Rh1 C7 135.5(4)
C19 C14 Rh1 C7 14.6(6)
C13 C14 Rh1 N1 171.4(3)
C15 C14 Rh1 N1 54.6(4)
C19 C14 Rh1 N1 -66.3(7)
C13 C14 Rh1 O1 -15.9(5)
C15 C14 Rh1 O1 -132.7(4)
C19 C14 Rh1 O1 106.4(6)
C15 C14 Rh1 C13 -116.8(5)
C19 C14 Rh1 C13 122.3(7)
C13 C14 Rh1 C15 116.8(5)
C19 C14 Rh1 C15 -120.9(8)
C13 C14 Rh1 C17 38.4(4)
C15 C14 Rh1 C17 -78.4(4)
C19 C14 Rh1 C17 160.7(7)
C13 C14 Rh1 C16 79.0(4)
C15 C14 Rh1 C16 -37.8(4)
C19 C14 Rh1 C16 -158.7(7)
C14 C13 Rh1 C7 80.1(4)
C17 C13 Rh1 C7 -163.9(4)
C18 C13 Rh1 C7 -41.0(6)
C14 C13 Rh1 N1 -23.1(8)
C17 C13 Rh1 N1 93.0(7)
C18 C13 Rh1 N1 -144.1(6)
C14 C13 Rh1 O1 170.6(3)
C17 C13 Rh1 O1 -73.4(4)
C18 C13 Rh1 O1 49.5(6)
C17 C13 Rh1 C14 116.0(5)
C18 C13 Rh1 C14 -121.1(7)
C14 C13 Rh1 C15 -38.7(4)
C17 C13 Rh1 C15 77.4(4)
C18 C13 Rh1 C15 -159.7(6)
C14 C13 Rh1 C17 -116.0(5)
C18 C13 Rh1 C17 122.9(7)
C14 C13 Rh1 C16 -81.0(4)
C17 C13 Rh1 C16 35.0(4)
C18 C13 Rh1 C16 157.9(6)
C16 C15 Rh1 C7 -171.9(4)
C14 C15 Rh1 C7 -55.7(5)
C20 C15 Rh1 C7 64.7(6)
C16 C15 Rh1 N1 106.6(4)
C14 C15 Rh1 N1 -137.2(4)
C20 C15 Rh1 N1 -16.9(6)
C16 C15 Rh1 O1 1.9(7)
C14 C15 Rh1 O1 118.1(5)
C20 C15 Rh1 O1 -121.6(6)
C16 C15 Rh1 C14 -116.2(6)
C20 C15 Rh1 C14 120.4(7)
C16 C15 Rh1 C13 -78.3(4)
C14 C15 Rh1 C13 37.8(4)
C20 C15 Rh1 C13 158.2(6)
C16 C15 Rh1 C17 -35.6(4)
C14 C15 Rh1 C17 80.6(4)
C20 C15 Rh1 C17 -159.0(6)
C14 C15 Rh1 C16 116.2(6)
C20 C15 Rh1 C16 -123.5(7)
C16 C17 Rh1 C7 145.7(4)
C13 C17 Rh1 C7 25.8(6)
C22 C17 Rh1 C7 -93.6(7)
C16 C17 Rh1 N1 -31.2(5)
C13 C17 Rh1 N1 -151.1(4)
C22 C17 Rh1 N1 89.5(6)
C16 C17 Rh1 O1 -126.1(4)
C13 C17 Rh1 O1 114.0(4)
C22 C17 Rh1 O1 -5.4(6)
C16 C17 Rh1 C14 81.4(4)
C13 C17 Rh1 C14 -38.6(4)
C22 C17 Rh1 C14 -157.9(7)
C16 C17 Rh1 C13 119.9(5)
C22 C17 Rh1 C13 -119.4(7)
C16 C17 Rh1 C15 37.2(4)
C13 C17 Rh1 C15 -82.8(4)
C22 C17 Rh1 C15 157.9(7)
C13 C17 Rh1 C16 -119.9(5)
C22 C17 Rh1 C16 120.7(7)
C17 C16 Rh1 C7 -99.2(8)
C15 C16 Rh1 C7 19.9(9)
C21 C16 Rh1 C7 141.1(7)
C17 C16 Rh1 N1 159.3(4)
C15 C16 Rh1 N1 -81.6(4)
C21 C16 Rh1 N1 39.6(7)
C17 C16 Rh1 O1 61.9(4)
C15 C16 Rh1 O1 -179.0(4)
C21 C16 Rh1 O1 -57.8(7)
C17 C16 Rh1 C14 -79.9(4)
C15 C16 Rh1 C14 39.2(4)
C21 C16 Rh1 C14 160.4(7)
C17 C16 Rh1 C13 -36.9(4)
C15 C16 Rh1 C13 82.2(4)
C21 C16 Rh1 C13 -156.6(7)
C17 C16 Rh1 C15 -119.1(6)
C21 C16 Rh1 C15 121.2(8)
C15 C16 Rh1 C17 119.1(6)
C21 C16 Rh1 C17 -119.7(8)
